data_7133761
loop_
_publ_author_name
'Dillon, Alexandra M.'
'Shtukenberg, Alexander G.'
'Demkiw, Krystyna M.'
'Woerpel, K. A.'
'Ward, Michael D.'

_publ_section_title
;
 Hydrogen-bonded frameworks for conformational analysis of reactive
 substrates.
;
_journal_issue 82
_journal_name_full 'Chemical communications (Cambridge, England)'
_journal_page_first 11770
_journal_page_last 11773
_journal_paper_doi 10.1039/d4cc03430a
_journal_volume 60
_journal_year 2024
_chemical_formula_moiety 'C9 H9 Br O, 4(C6 H11 O3 S), 4(C H6 N3)'
_chemical_formula_sum 'C37 H77 Br N12 O13 S4'
_chemical_formula_weight 1106.25
_chemical_name_systematic 'guanidinium cyclohexanemonosulfonate 2-bromopropiophenone'
_space_group_crystal_system monoclinic
_space_group_IT_number 7
_space_group_name_Hall 'P -2yac'
_space_group_name_H-M_alt 'P 1 n 1'
_atom_sites_solution_hydrogens geom
_atom_sites_solution_primary dual
_atom_sites_solution_secondary difmap
_audit_update_record
;
2024-09-13 deposited with the CCDC.	2024-09-25 downloaded from the CCDC.
;
_cell_angle_alpha 90
_cell_angle_beta 99.365(2)
_cell_angle_gamma 90
_cell_formula_units_Z 2
_cell_length_a 17.4620(7)
_cell_length_b 8.6851(3)
_cell_length_c 19.0810(7)
_cell_measurement_reflns_used 9789
_cell_measurement_temperature 130.(2)
_cell_measurement_theta_max 74.45
_cell_measurement_theta_min 4.70
_cell_volume 2855.24(18)
_computing_cell_refinement 'SAINT V8.40B (Bruker AXS LLC, 2019)'
_computing_data_collection 'Bruker APEX4'
_computing_data_reduction 'SAINT V8.40B (Bruker AXS LLC, 2019)'
_computing_molecular_graphics 'shelXle (C.B. Huebschle, rev 1380)'
_computing_publication_material 'Bruker APEX4'
_computing_structure_refinement 'SHELXL-2018/3 (Sheldrick, 2018)'
_computing_structure_solution 'SHELXT 2018/2 (Sheldrick, 2018)'
_diffrn_ambient_temperature 130.(2)
_diffrn_measured_fraction_theta_full 0.995
_diffrn_measured_fraction_theta_max 0.995
_diffrn_measurement_device 'three-circle diffractometer'
_diffrn_measurement_device_type 'Bruker D8 with PHOTON III detector'
_diffrn_measurement_method '\f and \w shutterless scans'
_diffrn_radiation_probe x-ray
_diffrn_radiation_type CuK\a
_diffrn_radiation_wavelength 1.54178
_diffrn_reflns_av_R_equivalents 0.0868
_diffrn_reflns_av_unetI/netI 0.0591
_diffrn_reflns_limit_h_max 21
_diffrn_reflns_limit_h_min -21
_diffrn_reflns_limit_k_max 10
_diffrn_reflns_limit_k_min -10
_diffrn_reflns_limit_l_max 23
_diffrn_reflns_limit_l_min -23
_diffrn_reflns_number 64513
_diffrn_reflns_theta_full 67.68
_diffrn_reflns_theta_max 74.80
_diffrn_reflns_theta_min 3.18
_exptl_absorpt_coefficient_mu 2.878
_exptl_absorpt_correction_T_max 0.7538
_exptl_absorpt_correction_T_min 0.5125
_exptl_absorpt_correction_type multi-scan
_exptl_absorpt_process_details
;
Krause, L., Herbst-Irmer, R., Sheldrick, G. M., Stalke, D. (2015).
"Comparison of silver and molybdenum microfocus X-ray sources for
single-crystal structure determination"
J. Appl. Cryst. 48, 3-10.
doi:10.1107/S1600576714022985
;
_exptl_crystal_colour colourless
_exptl_crystal_density_diffrn 1.287
_exptl_crystal_density_method 'not measured'
_exptl_crystal_description plate
_exptl_crystal_F_000 1172
_exptl_crystal_recrystallization_method 'Re-crystallisation from solvent: methanol, ethanol'
_exptl_crystal_size_max 0.29
_exptl_crystal_size_mid 0.18
_exptl_crystal_size_min 0.02
_refine_diff_density_max 1.316
_refine_diff_density_min -1.497
_refine_ls_abs_structure_details
;

Flack x determined using 3586 quotients [(I+)-(I-)]/[(I+)+(I-)]
(Parsons, Flack and Wagner, Acta Cryst. B69 (2013) 249-259).
;
_refine_ls_abs_structure_Flack -0.11(4)
_refine_ls_extinction_method none
_refine_ls_goodness_of_fit_ref 1.588
_refine_ls_hydrogen_treatment constr
_refine_ls_matrix_type full
_refine_ls_number_parameters 593
_refine_ls_number_reflns 11250
_refine_ls_number_restraints 101
_refine_ls_restrained_S_all 1.593
_refine_ls_R_factor_all 0.1392
_refine_ls_R_factor_gt 0.1263
_refine_ls_shift/su_max 0.075
_refine_ls_shift/su_mean 0.002
_refine_ls_structure_factor_coef Fsqd
_refine_ls_weighting_details 'w=1/[\s^2^(Fo^2^)+(0.2000P)^2^] where P=(Fo^2^+2Fc^2^)/3'
_refine_ls_weighting_scheme calc
_refine_ls_wR_factor_gt 0.3445
_refine_ls_wR_factor_ref 0.3666
_reflns_Friedel_coverage 0.925
_reflns_Friedel_fraction_full 0.943
_reflns_Friedel_fraction_max 0.922
_reflns_number_gt 9625
_reflns_number_total 11250
_reflns_threshold_expression 'I > 2\s(I)'
_cod_data_source_file d4cc03430a2.cif
_cod_data_source_block 23mdw94d_Hunter
_cod_depositor_comments 'Adding full bibliography for 7133757--7133764.cif.'
_cod_database_code 7133761

loop_
_space_group_symop_operation_xyz
'x, y, z'
'x+1/2, -y, z+1/2'

loop_
_atom_site_type_symbol
_atom_site_label
_atom_site_fract_x
_atom_site_fract_y
_atom_site_fract_z
_atom_site_U_iso_or_equiv
_atom_site_adp_type
_atom_site_calc_flag
_atom_site_refinement_flags_adp
_atom_site_refinement_flags_occupancy
_atom_site_refinement_flags_posn
_atom_site_occupancy
_atom_site_disorder_assembly
_atom_site_disorder_group
S S3 0.70619(14) 0.3029(3) 0.28507(11) 0.0447(6) Uani d . . . 1 . .
O O7 0.6870(5) 0.3315(10) 0.3558(3) 0.0508(17) Uani d . . . 1 . .
O O8 0.6388(4) 0.3224(10) 0.2287(4) 0.0474(16) Uani d . . . 1 . .
O O9 0.7715(4) 0.3951(10) 0.2703(3) 0.0523(18) Uani d . . . 1 . .
C C13 0.7341(6) 0.1059(15) 0.2825(5) 0.050(2) Uani d . . . 1 . .
H H13 0.691224 0.041405 0.295724 0.061000 Uiso calc U . R 1 . .
C C14 0.8078(8) 0.0766(17) 0.3375(6) 0.060(3) Uani d . . . 1 . .
H H14A 0.797890 0.102503 0.385743 0.072000 Uiso calc U . R 1 . .
H H14B 0.850881 0.142040 0.326801 0.072000 Uiso calc U . R 1 . .
C C15 0.8301(9) -0.0959(19) 0.3341(7) 0.070(4) Uani d . . . 1 . .
H H15A 0.878671 -0.114977 0.367631 0.084000 Uiso calc U . R 1 . .
H H15B 0.788719 -0.159722 0.349173 0.084000 Uiso calc U . R 1 . .
C C16 0.8410(11) -0.142(2) 0.2626(8) 0.080(4) Uani d . . . 1 . .
H H16A 0.854761 -0.252982 0.262900 0.096000 Uiso calc U . R 1 . .
H H16B 0.884630 -0.083298 0.248639 0.096000 Uiso calc U . R 1 . .
C C17 0.7678(11) -0.1149(18) 0.2080(8) 0.074(4) Uani d . . . 1 . .
H H17A 0.724434 -0.177133 0.220426 0.089000 Uiso calc U . R 1 . .
H H17B 0.777061 -0.146639 0.160288 0.089000 Uiso calc U . R 1 . .
C C18 0.7464(8) 0.0590(16) 0.2075(6) 0.060(3) Uani d . . . 1 . .
H H18A 0.788648 0.121082 0.192881 0.072000 Uiso calc U . R 1 . .
H H18B 0.698344 0.077736 0.173151 0.072000 Uiso calc U . R 1 . .
S S1 0.42056(16) 1.2361(3) 0.53354(12) 0.0445(6) Uani d . . . 1 . .
O O1 0.3620(5) 1.2887(9) 0.4754(4) 0.0465(16) Uani d . . . 1 . .
O O2 0.4983(5) 1.2678(10) 0.5227(4) 0.0523(18) Uani d . . . 1 . .
O O3 0.4062(5) 1.2946(10) 0.6020(4) 0.0510(18) Uani d . . . 1 . .
C C1 0.4107(13) 1.0330(18) 0.5376(9) 0.086(5) Uani d . . . 1 . .
H H1 0.357531 1.015978 0.549197 0.103000 Uiso calc U . R 1 . .
C C2 0.4103(13) 0.951(2) 0.4665(11) 0.089(5) Uani d . . . 1 . .
H H2A 0.368244 0.992131 0.430223 0.107000 Uiso calc U . R 1 . .
H H2B 0.460437 0.966461 0.449626 0.107000 Uiso calc U . R 1 . .
C C3 0.3972(16) 0.782(3) 0.479(2) 0.142(13) Uani d . . . 1 . .
H H3A 0.345105 0.769691 0.492270 0.170000 Uiso calc U . R 1 . .
H H3B 0.396992 0.726580 0.433564 0.170000 Uiso calc U . R 1 . .
C C4 0.454(2) 0.708(2) 0.5335(18) 0.128(10) Uani d . . . 1 . .
H H4A 0.506734 0.720909 0.521801 0.153000 Uiso calc U . R 1 . .
H H4B 0.442849 0.595982 0.534624 0.153000 Uiso calc U . R 1 . .
C C5 0.4502(16) 0.780(2) 0.6082(16) 0.114(8) Uani d . . . 1 . .
H H5A 0.489505 0.731964 0.644904 0.137000 Uiso calc U . R 1 . .
H H5B 0.398253 0.763579 0.621327 0.137000 Uiso calc U . R 1 . .
C C6 0.4674(15) 0.962(2) 0.6024(10) 0.100(6) Uani d . . . 1 . .
H H6A 0.459683 1.014707 0.646860 0.119000 Uiso calc U . R 1 . .
H H6B 0.521851 0.978355 0.595759 0.119000 Uiso calc U . R 1 . .
S S2 0.07485(13) 0.7251(3) 0.40117(11) 0.0432(6) Uani d . . . 1 . .
O O4 0.0076(4) 0.6926(9) 0.3472(4) 0.0463(16) Uani d . . . 1 . .
O O5 0.1443(5) 0.6361(10) 0.3891(4) 0.0520(17) Uani d . . . 1 . .
O O6 0.0574(4) 0.7041(9) 0.4733(4) 0.0475(17) Uani d . . . 1 . .
C C7 0.0954(6) 0.9256(15) 0.3933(6) 0.049(2) Uani d . . . 1 . .
H H7 0.048769 0.985769 0.401370 0.059000 Uiso calc U . R 1 . .
C C8 0.1124(8) 0.9632(17) 0.3181(6) 0.063(3) Uani d . . . 1 . .
H H8A 0.157280 0.901714 0.308396 0.076000 Uiso calc U . R 1 . .
H H8B 0.066894 0.935844 0.282199 0.076000 Uiso calc U . R 1 . .
C C9 0.1299(10) 1.131(2) 0.3129(8) 0.077(4) Uani d . . . 1 . .
H H9C 0.143439 1.152363 0.265439 0.093000 Uiso calc U . R 1 . .
H H9D 0.082634 1.190903 0.317248 0.093000 Uiso calc U . R 1 . .
C C10 0.1930(12) 1.182(2) 0.3669(10) 0.083(4) Uani d . . . 1 . .
H H10A 0.198084 1.295723 0.363918 0.100000 Uiso calc U . R 1 . .
H H10B 0.242154 1.135772 0.357908 0.100000 Uiso calc U . R 1 . .
C C11 0.1789(9) 1.1370(18) 0.4446(8) 0.069(3) Uani d . . . 1 . .
H H11A 0.225518 1.163283 0.479401 0.083000 Uiso calc U . R 1 . .
H H11B 0.134656 1.196952 0.456774 0.083000 Uiso calc U . R 1 . .
C C12 0.1622(7) 0.9690(17) 0.4494(7) 0.062(3) Uani d . . . 1 . .
H H12A 0.149465 0.945051 0.496932 0.074000 Uiso calc U . R 1 . .
H H12B 0.208647 0.908731 0.443013 0.074000 Uiso calc U . R 1 . .
S S4 0.77934(15) 0.7108(3) 0.63924(12) 0.0467(6) Uani d . . . 1 . .
O O10 0.7692(4) 0.6843(10) 0.7129(3) 0.0476(17) Uani d . . . 1 . .
O O11 0.7395(6) 0.5914(13) 0.5911(4) 0.067(2) Uani d . . . 1 . .
O O12 0.8600(5) 0.7234(10) 0.6314(4) 0.0531(18) Uani d . . . 1 . .
C C19 0.7302(10) 0.8832(18) 0.6099(8) 0.072(4) Uani d . . . 1 . .
H H19 0.675452 0.872637 0.618366 0.086000 Uiso calc U . R 1 . .
C C20 0.7630(13) 1.013(3) 0.6494(9) 0.089(5) Uani d . . . 1 . .
H H20A 0.817514 1.027564 0.642523 0.107000 Uiso calc U . R 1 . .
H H20B 0.762456 0.996780 0.700675 0.107000 Uiso calc U . R 1 . .
C C21 0.7152(15) 1.158(2) 0.6240(12) 0.100(6) Uani d . . . 1 . .
H H21A 0.661094 1.145249 0.632174 0.121000 Uiso calc U . R 1 . .
H H21B 0.737532 1.249107 0.651481 0.121000 Uiso calc U . R 1 . .
C C22 0.7160(15) 1.185(2) 0.5451(11) 0.093(6) Uani d . . . 1 . .
H H22A 0.686007 1.279184 0.529314 0.111000 Uiso calc U . R 1 . .
H H22B 0.770085 1.200668 0.537009 0.111000 Uiso calc U . R 1 . .
C C23 0.6808(12) 1.048(3) 0.5026(9) 0.090(5) Uani d . . . 1 . .
H H23A 0.682233 1.064141 0.451515 0.108000 Uiso calc U . R 1 . .
H H23B 0.626014 1.034829 0.508903 0.108000 Uiso calc U . R 1 . .
C C24 0.7276(12) 0.904(2) 0.5289(8) 0.082(5) Uani d . . . 1 . .
H H24A 0.781066 0.913872 0.518477 0.098000 Uiso calc U . R 1 . .
H H24B 0.703460 0.812365 0.503542 0.098000 Uiso calc U . R 1 . .
N N7 0.2825(6) 0.4829(12) 0.6319(4) 0.052(2) Uani d . . . 1 . .
H H7A 0.276232 0.505392 0.675578 0.063000 Uiso calc U . R 1 . .
H H7B 0.321559 0.424573 0.624426 0.063000 Uiso calc U . R 1 . .
N N8 0.1744(6) 0.6239(11) 0.5876(4) 0.049(2) Uani d . . . 1 . .
H H8C 0.167495 0.647312 0.631022 0.059000 Uiso calc U . R 1 . .
H H8D 0.142044 0.658881 0.550910 0.059000 Uiso calc U . R 1 . .
N N9 0.2421(5) 0.5007(11) 0.5117(4) 0.0463(19) Uani d . . . 1 . .
H H9A 0.280768 0.441221 0.504286 0.056000 Uiso calc U . R 1 . .
H H9B 0.209247 0.536496 0.475477 0.056000 Uiso calc U . R 1 . .
C C27 0.2333(6) 0.5365(12) 0.5777(5) 0.045(2) Uani d . . . 1 . .
N N10 0.8798(6) 0.5198(12) 0.3860(4) 0.051(2) Uani d . . . 1 . .
H H10C 0.925507 0.549786 0.377355 0.061000 Uiso calc U . R 1 . .
H H10D 0.849608 0.463182 0.354639 0.061000 Uiso calc U . R 1 . .
N N11 0.9010(6) 0.6449(13) 0.4940(4) 0.052(2) Uani d . . . 1 . .
H H11C 0.885519 0.671173 0.533944 0.062000 Uiso calc U . R 1 . .
H H11D 0.946662 0.675176 0.485346 0.062000 Uiso calc U . R 1 . .
N N12 0.7875(6) 0.5139(12) 0.4590(4) 0.050(2) Uani d . . . 1 . .
H H12C 0.771264 0.539326 0.498750 0.061000 Uiso calc U . R 1 . .
H H12D 0.758001 0.457392 0.427157 0.061000 Uiso calc U . R 1 . .
C C28 0.8560(6) 0.5605(12) 0.4472(4) 0.043(2) Uani d . . . 1 . .
N N4 0.5986(6) 0.4695(11) 0.6257(4) 0.0487(19) Uani d . . . 1 . .
H H4C 0.561564 0.441783 0.591058 0.058000 Uiso calc U . R 1 . .
H H4D 0.639487 0.519417 0.616137 0.058000 Uiso calc U . R 1 . .
N N5 0.6480(6) 0.4795(13) 0.7444(5) 0.054(2) Uani d . . . 1 . .
H H5C 0.644592 0.459167 0.788945 0.065000 Uiso calc U . R 1 . .
H H5D 0.688612 0.529372 0.734019 0.065000 Uiso calc U . R 1 . .
N N6 0.5329(6) 0.3627(14) 0.7077(5) 0.056(2) Uani d . . . 1 . .
H H6C 0.528886 0.341732 0.752059 0.067000 Uiso calc U . R 1 . .
H H6D 0.496076 0.333798 0.673077 0.067000 Uiso calc U . R 1 . .
C C26 0.5926(7) 0.4356(13) 0.6934(5) 0.048(2) Uani d . . . 1 . .
C C25 0.4671(7) 0.2998(16) 0.3212(5) 0.055(3) Uani d . . . 1 . .
N N1 0.4816(6) 0.3086(14) 0.2545(5) 0.056(2) Uani d . . . 1 . .
H H1A 0.529847 0.312025 0.246540 0.067000 Uiso calc U . R 1 . .
H H1B 0.442954 0.310870 0.218610 0.067000 Uiso calc U . R 1 . .
N N2 0.5248(6) 0.2963(15) 0.3754(5) 0.061(3) Uani d . . . 1 . .
H H2C 0.573131 0.299687 0.367764 0.073000 Uiso calc U . R 1 . .
H H2D 0.514917 0.290485 0.419097 0.073000 Uiso calc U . R 1 . .
N N3 0.3932(6) 0.2935(15) 0.3321(5) 0.062(3) Uani d . . . 1 . .
H H3C 0.382781 0.286997 0.375654 0.075000 Uiso calc U . R 1 . .
H H3D 0.355057 0.295914 0.295777 0.075000 Uiso calc U . R 1 . .
O O13 0.5593(14) 0.970(2) 0.2580(15) 0.177(9) Uani d U . D 1 . .
C C29 0.5335(11) 0.6906(13) 0.1207(11) 0.143(8) Uani d U . G 1 . .
H H29 0.553774 0.603306 0.147490 0.172000 Uiso calc U . R 1 . .
C C30 0.5126(13) 0.6793(16) 0.0474(11) 0.146(8) Uani d U . G 1 . .
H H30 0.518463 0.584383 0.024128 0.175000 Uiso calc U . R 1 . .
C C31 0.4829(12) 0.807(2) 0.0081(9) 0.152(8) Uani d U . G 1 . .
H H31 0.468614 0.799339 -0.041949 0.182000 Uiso calc U . R 1 . .
C C32 0.4743(12) 0.9460(18) 0.0422(10) 0.155(9) Uani d U . G 1 . .
H H32 0.454076 1.033219 0.015335 0.186000 Uiso calc U . R 1 . .
C C33 0.4953(12) 0.9572(13) 0.1154(11) 0.143(8) Uani d U . G 1 . .
H H33 0.489387 1.052145 0.138697 0.172000 Uiso calc U . R 1 . .
C C34 0.5249(10) 0.8295(16) 0.1547(9) 0.119(5) Uani d U . DG 1 . .
C C35 0.5438(14) 0.848(2) 0.2348(13) 0.145(7) Uani d U . D 1 . .
C C36 0.5311(15) 0.720(4) 0.287(2) 0.189(10) Uani d U . D 1 . .
H H36 0.551211 0.624261 0.267336 0.227000 Uiso calc U . R 1 . .
C C37 0.584(2) 0.746(4) 0.3587(17) 0.149(7) Uani d U . D 1 . .
H H37A 0.637397 0.714710 0.354727 0.224000 Uiso calc U . R 1 . .
H H37B 0.565695 0.684938 0.395613 0.224000 Uiso calc U . R 1 . .
H H37C 0.583967 0.855516 0.371246 0.224000 Uiso calc U . R 1 . .
Br Br1 0.4180(5) 0.6917(8) 0.2748(6) 0.247(4) Uani d U . D 1 . .

loop_
_atom_site_aniso_label
_atom_site_aniso_U_11
_atom_site_aniso_U_22
_atom_site_aniso_U_33
_atom_site_aniso_U_12
_atom_site_aniso_U_13
_atom_site_aniso_U_23
S3 0.0468(13) 0.0609(15) 0.0289(10) -0.0064(10) 0.0141(9) -0.0030(9)
O7 0.058(4) 0.075(5) 0.022(3) -0.007(4) 0.013(3) -0.009(3)
O8 0.034(3) 0.071(5) 0.038(3) 0.000(3) 0.010(3) 0.001(3)
O9 0.054(4) 0.073(5) 0.033(3) -0.019(4) 0.018(3) -0.004(3)
C13 0.046(5) 0.070(7) 0.036(4) -0.005(5) 0.010(4) -0.004(4)
C14 0.066(7) 0.076(8) 0.038(5) 0.010(6) 0.005(5) 0.008(5)
C15 0.081(9) 0.083(9) 0.047(6) 0.026(7) 0.010(6) 0.008(6)
C16 0.094(11) 0.083(10) 0.063(7) 0.029(8) 0.014(7) -0.002(7)
C17 0.103(11) 0.060(8) 0.061(7) 0.015(7) 0.014(7) -0.016(6)
C18 0.076(8) 0.064(7) 0.040(5) 0.010(6) 0.009(5) 0.000(5)
S1 0.0564(14) 0.0434(12) 0.0355(12) 0.0068(10) 0.0125(10) -0.0003(9)
O1 0.049(4) 0.050(4) 0.040(3) 0.004(3) 0.008(3) 0.000(3)
O2 0.054(4) 0.068(5) 0.036(3) 0.008(3) 0.008(3) -0.003(3)
O3 0.061(5) 0.064(5) 0.031(3) 0.013(3) 0.017(3) -0.004(3)
C1 0.133(15) 0.054(7) 0.078(9) 0.027(8) 0.039(9) 0.024(7)
C2 0.104(12) 0.064(9) 0.098(12) 0.009(8) 0.009(10) -0.002(8)
C3 0.094(15) 0.072(13) 0.25(4) -0.005(10) -0.002(19) -0.018(16)
C4 0.16(3) 0.050(9) 0.18(3) 0.011(11) 0.05(2) 0.019(12)
C5 0.113(16) 0.069(12) 0.16(2) 0.019(10) 0.021(15) 0.035(13)
C6 0.141(16) 0.087(12) 0.077(10) 0.052(11) 0.040(10) 0.039(9)
S2 0.0387(12) 0.0592(14) 0.0336(11) -0.0009(10) 0.0119(9) 0.0023(9)
O4 0.041(4) 0.064(5) 0.035(3) -0.003(3) 0.011(3) 0.004(3)
O5 0.049(4) 0.065(5) 0.046(4) 0.007(3) 0.021(3) 0.004(3)
O6 0.046(4) 0.069(5) 0.030(3) 0.001(3) 0.013(3) 0.009(3)
C7 0.032(5) 0.066(6) 0.049(5) -0.001(4) 0.008(4) 0.004(5)
C8 0.066(7) 0.075(8) 0.048(6) -0.007(6) 0.011(5) 0.008(5)
C9 0.080(9) 0.086(10) 0.069(8) -0.007(8) 0.022(7) 0.021(7)
C10 0.095(11) 0.067(9) 0.091(11) -0.021(8) 0.025(9) 0.008(8)
C11 0.072(8) 0.072(9) 0.062(7) -0.018(7) 0.005(6) -0.007(6)
C12 0.050(6) 0.074(8) 0.059(7) -0.019(5) 0.003(5) -0.005(6)
S4 0.0520(14) 0.0594(15) 0.0310(11) 0.0027(11) 0.0133(9) 0.0054(9)
O10 0.052(4) 0.070(5) 0.023(3) -0.002(3) 0.011(3) 0.007(3)
O11 0.072(5) 0.100(7) 0.030(3) -0.014(5) 0.012(3) -0.002(4)
O12 0.057(5) 0.070(5) 0.032(3) -0.003(4) 0.010(3) 0.002(3)
C19 0.081(9) 0.071(8) 0.066(7) 0.024(7) 0.022(6) 0.026(7)
C20 0.094(11) 0.107(14) 0.068(9) 0.013(10) 0.021(8) 0.004(9)
C21 0.124(16) 0.074(11) 0.107(13) 0.005(10) 0.031(12) -0.017(10)
C22 0.137(17) 0.056(8) 0.090(11) 0.005(9) 0.036(11) 0.013(7)
C23 0.105(12) 0.110(14) 0.063(8) 0.019(10) 0.038(8) 0.024(8)
C24 0.111(12) 0.078(9) 0.063(7) 0.029(9) 0.036(8) 0.018(7)
N7 0.059(5) 0.065(6) 0.034(4) 0.023(4) 0.014(3) 0.003(4)
N8 0.056(5) 0.059(5) 0.032(4) 0.016(4) 0.009(3) -0.001(3)
N9 0.057(5) 0.056(5) 0.027(3) 0.014(4) 0.011(3) -0.002(3)
C27 0.050(5) 0.046(5) 0.038(4) 0.004(4) 0.007(4) 0.000(4)
N10 0.049(5) 0.073(6) 0.034(4) -0.015(4) 0.013(3) -0.011(4)
N11 0.049(5) 0.075(6) 0.035(4) -0.012(4) 0.017(3) -0.007(4)
N12 0.054(5) 0.068(6) 0.033(4) -0.014(4) 0.017(3) -0.006(3)
C28 0.056(5) 0.048(5) 0.025(4) -0.003(4) 0.009(3) -0.001(3)
N4 0.056(5) 0.060(5) 0.033(4) 0.005(4) 0.017(3) 0.003(3)
N5 0.058(5) 0.070(6) 0.036(4) -0.011(4) 0.016(4) -0.004(4)
N6 0.055(5) 0.080(7) 0.034(4) -0.006(5) 0.013(3) 0.001(4)
C26 0.055(6) 0.054(6) 0.037(5) 0.012(4) 0.014(4) 0.003(4)
C25 0.048(6) 0.088(9) 0.030(5) 0.006(5) 0.010(4) 0.005(4)
N1 0.045(5) 0.091(8) 0.034(4) 0.002(4) 0.013(3) 0.000(4)
N2 0.046(5) 0.108(9) 0.030(4) 0.005(5) 0.010(4) -0.002(4)
N3 0.047(5) 0.112(9) 0.032(4) 0.007(5) 0.019(4) 0.002(5)
O13 0.155(17) 0.087(10) 0.28(2) -0.002(11) 0.008(18) -0.056(13)
C29 0.14(2) 0.074(10) 0.224(18) -0.012(11) 0.05(2) -0.024(12)
C30 0.14(2) 0.084(11) 0.227(19) 0.009(12) 0.06(2) -0.030(14)
C31 0.16(2) 0.101(13) 0.22(2) -0.023(13) 0.099(18) 0.014(12)
C32 0.18(2) 0.100(12) 0.224(17) 0.039(14) 0.135(17) 0.046(14)
C33 0.160(19) 0.082(11) 0.221(16) 0.021(11) 0.129(16) 0.034(12)
C34 0.097(12) 0.062(8) 0.210(13) -0.018(8) 0.056(13) -0.010(9)
C35 0.174(19) 0.060(9) 0.202(14) 0.002(11) 0.034(16) -0.012(10)
C36 0.207(15) 0.128(19) 0.24(2) 0.01(2) 0.06(2) 0.03(2)
C37 0.201(17) 0.112(18) 0.166(16) 0.039(17) 0.123(11) 0.027(16)
Br1 0.214(6) 0.165(5) 0.373(10) -0.024(4) 0.083(6) 0.048(5)

loop_
_atom_type_symbol
_atom_type_description
_atom_type_scat_dispersion_real
_atom_type_scat_dispersion_imag
_atom_type_scat_source
C C 0.0181 0.0091 'International Tables Vol C Tables 4.2.6.8 and 6.1.1.4'
H H 0.0000 0.0000 'International Tables Vol C Tables 4.2.6.8 and 6.1.1.4'
N N 0.0311 0.0180 'International Tables Vol C Tables 4.2.6.8 and 6.1.1.4'
O O 0.0492 0.0322 'International Tables Vol C Tables 4.2.6.8 and 6.1.1.4'
S S 0.3331 0.5567 'International Tables Vol C Tables 4.2.6.8 and 6.1.1.4'
Br Br -0.6763 1.2805 'International Tables Vol C Tables 4.2.6.8 and 6.1.1.4'

loop_
_geom_angle_atom_site_label_1
_geom_angle_atom_site_label_2
_geom_angle_atom_site_label_3
_geom_angle_site_symmetry_1
_geom_angle_site_symmetry_3
_geom_angle
_geom_angle_publ_flag
O9 S3 O7 . . 112.9(4) ?
O9 S3 O8 . . 110.7(4) ?
O7 S3 O8 . . 112.3(4) ?
O9 S3 C13 . . 107.2(5) ?
O7 S3 C13 . . 107.1(5) ?
O8 S3 C13 . . 106.2(5) ?
C18 C13 C14 . . 111.3(10) ?
C18 C13 S3 . . 111.2(8) ?
C14 C13 S3 . . 109.9(9) ?
C18 C13 H13 . . 108.100000 ?
C14 C13 H13 . . 108.100000 ?
S3 C13 H13 . . 108.100000 ?
C13 C14 C15 . . 108.5(11) ?
C13 C14 H14A . . 110.000000 ?
C15 C14 H14A . . 110.000000 ?
C13 C14 H14B . . 110.000000 ?
C15 C14 H14B . . 110.000000 ?
H14A C14 H14B . . 108.400000 ?
C16 C15 C14 . . 112.1(12) ?
C16 C15 H15A . . 109.200000 ?
C14 C15 H15A . . 109.200000 ?
C16 C15 H15B . . 109.200000 ?
C14 C15 H15B . . 109.200000 ?
H15A C15 H15B . . 107.900000 ?
C15 C16 C17 . . 111.7(13) ?
C15 C16 H16A . . 109.300000 ?
C17 C16 H16A . . 109.300000 ?
C15 C16 H16B . . 109.300000 ?
C17 C16 H16B . . 109.300000 ?
H16A C16 H16B . . 107.900000 ?
C16 C17 C18 . . 109.2(13) ?
C16 C17 H17A . . 109.800000 ?
C18 C17 H17A . . 109.800000 ?
C16 C17 H17B . . 109.800000 ?
C18 C17 H17B . . 109.800000 ?
H17A C17 H17B . . 108.300000 ?
C13 C18 C17 . . 108.7(10) ?
C13 C18 H18A . . 109.900000 ?
C17 C18 H18A . . 109.900000 ?
C13 C18 H18B . . 109.900000 ?
C17 C18 H18B . . 109.900000 ?
H18A C18 H18B . . 108.300000 ?
O2 S1 O1 . . 113.2(5) ?
O2 S1 O3 . . 111.5(5) ?
O1 S1 O3 . . 111.8(5) ?
O2 S1 C1 . . 107.3(8) ?
O1 S1 C1 . . 106.5(8) ?
O3 S1 C1 . . 105.9(6) ?
C2 C1 C6 . . 115.2(14) ?
C2 C1 S1 . . 114.2(11) ?
C6 C1 S1 . . 111.6(16) ?
C2 C1 H1 . . 104.800000 ?
C6 C1 H1 . . 104.800000 ?
S1 C1 H1 . . 104.800000 ?
C3 C2 C1 . . 107.(2) ?
C3 C2 H2A . . 110.300000 ?
C1 C2 H2A . . 110.300000 ?
C3 C2 H2B . . 110.300000 ?
C1 C2 H2B . . 110.300000 ?
H2A C2 H2B . . 108.600000 ?
C4 C3 C2 . . 116.(2) ?
C4 C3 H3A . . 108.300000 ?
C2 C3 H3A . . 108.300000 ?
C4 C3 H3B . . 108.300000 ?
C2 C3 H3B . . 108.300000 ?
H3A C3 H3B . . 107.400000 ?
C3 C4 C5 . . 110.(2) ?
C3 C4 H4A . . 109.600000 ?
C5 C4 H4A . . 109.600000 ?
C3 C4 H4B . . 109.600000 ?
C5 C4 H4B . . 109.600000 ?
H4A C4 H4B . . 108.100000 ?
C4 C5 C6 . . 107.2(19) ?
C4 C5 H5A . . 110.300000 ?
C6 C5 H5A . . 110.300000 ?
C4 C5 H5B . . 110.300000 ?
C6 C5 H5B . . 110.300000 ?
H5A C5 H5B . . 108.500000 ?
C1 C6 C5 . . 110.(2) ?
C1 C6 H6A . . 109.800000 ?
C5 C6 H6A . . 109.800000 ?
C1 C6 H6B . . 109.800000 ?
C5 C6 H6B . . 109.800000 ?
H6A C6 H6B . . 108.200000 ?
O4 S2 O6 . . 111.8(4) ?
O4 S2 O5 . . 111.9(5) ?
O6 S2 O5 . . 112.3(4) ?
O4 S2 C7 . . 106.2(5) ?
O6 S2 C7 . . 105.9(5) ?
O5 S2 C7 . . 108.3(5) ?
C12 C7 C8 . . 111.4(10) ?
C12 C7 S2 . . 109.2(9) ?
C8 C7 S2 . . 110.8(9) ?
C12 C7 H7 . . 108.500000 ?
C8 C7 H7 . . 108.500000 ?
S2 C7 H7 . . 108.500000 ?
C9 C8 C7 . . 109.8(12) ?
C9 C8 H8A . . 109.700000 ?
C7 C8 H8A . . 109.700000 ?
C9 C8 H8B . . 109.700000 ?
C7 C8 H8B . . 109.700000 ?
H8A C8 H8B . . 108.200000 ?
C10 C9 C8 . . 113.1(14) ?
C10 C9 H9C . . 109.000000 ?
C8 C9 H9C . . 109.000000 ?
C10 C9 H9D . . 109.000000 ?
C8 C9 H9D . . 109.000000 ?
H9C C9 H9D . . 107.800000 ?
C9 C10 C11 . . 111.8(13) ?
C9 C10 H10A . . 109.300000 ?
C11 C10 H10A . . 109.300000 ?
C9 C10 H10B . . 109.300000 ?
C11 C10 H10B . . 109.300000 ?
H10A C10 H10B . . 107.900000 ?
C12 C11 C10 . . 111.2(12) ?
C12 C11 H11A . . 109.400000 ?
C10 C11 H11A . . 109.400000 ?
C12 C11 H11B . . 109.400000 ?
C10 C11 H11B . . 109.400000 ?
H11A C11 H11B . . 108.000000 ?
C11 C12 C7 . . 109.8(12) ?
C11 C12 H12A . . 109.700000 ?
C7 C12 H12A . . 109.700000 ?
C11 C12 H12B . . 109.700000 ?
C7 C12 H12B . . 109.700000 ?
H12A C12 H12B . . 108.200000 ?
O12 S4 O10 . . 112.6(4) ?
O12 S4 O11 . . 110.8(5) ?
O10 S4 O11 . . 111.6(5) ?
O12 S4 C19 . . 109.5(7) ?
O10 S4 C19 . . 108.0(6) ?
O11 S4 C19 . . 103.9(8) ?
C20 C19 C24 . . 112.3(14) ?
C20 C19 S4 . . 111.8(13) ?
C24 C19 S4 . . 110.5(10) ?
C20 C19 H19 . . 107.400000 ?
C24 C19 H19 . . 107.300000 ?
S4 C19 H19 . . 107.400000 ?
C19 C20 C21 . . 109.3(17) ?
C19 C20 H20A . . 109.800000 ?
C21 C20 H20A . . 109.800000 ?
C19 C20 H20B . . 109.800000 ?
C21 C20 H20B . . 109.800000 ?
H20A C20 H20B . . 108.300000 ?
C22 C21 C20 . . 110.1(16) ?
C22 C21 H21A . . 109.600000 ?
C20 C21 H21A . . 109.600000 ?
C22 C21 H21B . . 109.600000 ?
C20 C21 H21B . . 109.600000 ?
H21A C21 H21B . . 108.200000 ?
C23 C22 C21 . . 109.9(15) ?
C23 C22 H22A . . 109.700000 ?
C21 C22 H22A . . 109.700000 ?
C23 C22 H22B . . 109.700000 ?
C21 C22 H22B . . 109.700000 ?
H22A C22 H22B . . 108.200000 ?
C22 C23 C24 . . 108.6(17) ?
C22 C23 H23A . . 110.000000 ?
C24 C23 H23A . . 110.000000 ?
C22 C23 H23B . . 110.000000 ?
C24 C23 H23B . . 110.000000 ?
H23A C23 H23B . . 108.400000 ?
C23 C24 C19 . . 110.5(12) ?
C23 C24 H24A . . 109.500000 ?
C19 C24 H24A . . 109.500000 ?
C23 C24 H24B . . 109.600000 ?
C19 C24 H24B . . 109.600000 ?
H24A C24 H24B . . 108.100000 ?
C27 N7 H7A . . 120.000000 ?
C27 N7 H7B . . 120.000000 ?
H7A N7 H7B . . 120.000000 ?
C27 N8 H8C . . 120.000000 ?
C27 N8 H8D . . 120.000000 ?
H8C N8 H8D . . 120.000000 ?
C27 N9 H9A . . 120.000000 ?
C27 N9 H9B . . 120.000000 ?
H9A N9 H9B . . 120.000000 ?
N7 C27 N8 . . 121.0(9) ?
N7 C27 N9 . . 120.0(9) ?
N8 C27 N9 . . 119.0(9) ?
C28 N10 H10C . . 120.000000 ?
C28 N10 H10D . . 120.000000 ?
H10C N10 H10D . . 120.000000 ?
C28 N11 H11C . . 120.000000 ?
C28 N11 H11D . . 120.000000 ?
H11C N11 H11D . . 120.000000 ?
C28 N12 H12C . . 120.000000 ?
C28 N12 H12D . . 120.000000 ?
H12C N12 H12D . . 120.000000 ?
N11 C28 N12 . . 121.0(8) ?
N11 C28 N10 . . 120.1(9) ?
N12 C28 N10 . . 118.9(9) ?
C26 N4 H4C . . 120.000000 ?
C26 N4 H4D . . 120.000000 ?
H4C N4 H4D . . 120.000000 ?
C26 N5 H5C . . 120.000000 ?
C26 N5 H5D . . 120.000000 ?
H5C N5 H5D . . 120.000000 ?
C26 N6 H6C . . 120.000000 ?
C26 N6 H6D . . 120.000000 ?
H6C N6 H6D . . 120.000000 ?
N6 C26 N5 . . 120.8(9) ?
N6 C26 N4 . . 120.2(10) ?
N5 C26 N4 . . 119.0(11) ?
N2 C25 N1 . . 120.4(11) ?
N2 C25 N3 . . 120.6(9) ?
N1 C25 N3 . . 119.0(10) ?
C25 N1 H1A . . 120.000000 ?
C25 N1 H1B . . 120.000000 ?
H1A N1 H1B . . 120.000000 ?
C25 N2 H2C . . 120.000000 ?
C25 N2 H2D . . 120.000000 ?
H2C N2 H2D . . 120.000000 ?
C25 N3 H3C . . 120.000000 ?
C25 N3 H3D . . 120.000000 ?
H3C N3 H3D . . 120.000000 ?
C30 C29 C34 . . 120.000000 ?
C30 C29 H29 . . 120.000000 ?
C34 C29 H29 . . 120.000000 ?
C31 C30 C29 . . 120.000000 ?
C31 C30 H30 . . 120.000000 ?
C29 C30 H30 . . 120.000000 ?
C30 C31 C32 . . 120.000000 ?
C30 C31 H31 . . 120.000000 ?
C32 C31 H31 . . 120.000000 ?
C33 C32 C31 . . 120.000000 ?
C33 C32 H32 . . 120.000000 ?
C31 C32 H32 . . 120.000000 ?
C32 C33 C34 . . 120.000000 ?
C32 C33 H33 . . 120.000000 ?
C34 C33 H33 . . 120.000000 ?
C33 C34 C29 . . 120.000000 ?
C33 C34 C35 . . 117.2(13) ?
C29 C34 C35 . . 122.8(13) ?
O13 C35 C34 . . 119.(2) ?
O13 C35 C36 . . 117.(3) ?
C34 C35 C36 . . 123.(2) ?
C37 C36 C35 . . 110.(2) ?
C37 C36 Br1 . . 125.(3) ?
C35 C36 Br1 . . 105.1(17) ?
C37 C36 H36 . . 105.000000 ?
C35 C36 H36 . . 105.000000 ?
Br1 C36 H36 . . 105.000000 ?
C36 C37 H37A . . 109.500000 ?
C36 C37 H37B . . 109.500000 ?
H37A C37 H37B . . 109.500000 ?
C36 C37 H37C . . 109.500000 ?
H37A C37 H37C . . 109.500000 ?
H37B C37 H37C . . 109.500000 ?

loop_
_geom_bond_atom_site_label_1
_geom_bond_atom_site_label_2
_geom_bond_site_symmetry_2
_geom_bond_distance
_geom_bond_publ_flag
S3 O9 . 1.457(7) ?
S3 O7 . 1.463(6) ?
S3 O8 . 1.468(7) ?
S3 C13 . 1.783(13) ?
C13 C18 . 1.536(14) ?
C13 C14 . 1.545(16) ?
C13 H13 . 1.000000 ?
C14 C15 . 1.55(2) ?
C14 H14A . 0.990000 ?
C14 H14B . 0.990000 ?
C15 C16 . 1.464(19) ?
C15 H15A . 0.990000 ?
C15 H15B . 0.990000 ?
C16 C17 . 1.53(2) ?
C16 H16A . 0.990000 ?
C16 H16B . 0.990000 ?
C17 C18 . 1.556(19) ?
C17 H17A . 0.990000 ?
C17 H17B . 0.990000 ?
C18 H18A . 0.990000 ?
C18 H18B . 0.990000 ?
S1 O2 . 1.433(9) ?
S1 O1 . 1.455(8) ?
S1 O3 . 1.461(7) ?
S1 C1 . 1.776(16) ?
C1 C2 . 1.53(3) ?
C1 C6 . 1.58(3) ?
C1 H1 . 1.000000 ?
C2 C3 . 1.51(3) ?
C2 H2A . 0.990000 ?
C2 H2B . 0.990000 ?
C3 C4 . 1.46(4) ?
C3 H3A . 0.990000 ?
C3 H3B . 0.990000 ?
C4 C5 . 1.57(4) ?
C4 H4A . 0.990000 ?
C4 H4B . 0.990000 ?
C5 C6 . 1.62(3) ?
C5 H5A . 0.990000 ?
C5 H5B . 0.990000 ?
C6 H6A . 0.990000 ?
C6 H6B . 0.990000 ?
S2 O4 . 1.457(8) ?
S2 O6 . 1.469(7) ?
S2 O5 . 1.488(8) ?
S2 C7 . 1.789(13) ?
C7 C12 . 1.498(15) ?
C7 C8 . 1.547(15) ?
C7 H7 . 1.000000 ?
C8 C9 . 1.50(2) ?
C8 H8A . 0.990000 ?
C8 H8B . 0.990000 ?
C9 C10 . 1.45(3) ?
C9 H9C . 0.990000 ?
C9 H9D . 0.990000 ?
C10 C11 . 1.59(2) ?
C10 H10A . 0.990000 ?
C10 H10B . 0.990000 ?
C11 C12 . 1.49(2) ?
C11 H11A . 0.990000 ?
C11 H11B . 0.990000 ?
C12 H12A . 0.990000 ?
C12 H12B . 0.990000 ?
S4 O12 . 1.445(9) ?
S4 O10 . 1.463(6) ?
S4 O11 . 1.482(10) ?
S4 C19 . 1.770(14) ?
C19 C20 . 1.43(3) ?
C19 C24 . 1.549(19) ?
C19 H19 . 1.000000 ?
C20 C21 . 1.54(3) ?
C20 H20A . 0.990000 ?
C20 H20B . 0.990000 ?
C21 C22 . 1.52(3) ?
C21 H21A . 0.990000 ?
C21 H21B . 0.990000 ?
C22 C23 . 1.52(3) ?
C22 H22A . 0.990000 ?
C22 H22B . 0.990000 ?
C23 C24 . 1.53(3) ?
C23 H23A . 0.990000 ?
C23 H23B . 0.990000 ?
C24 H24A . 0.990000 ?
C24 H24B . 0.990000 ?
N7 C27 . 1.318(14) ?
N7 H7A . 0.880000 ?
N7 H7B . 0.880000 ?
N8 C27 . 1.315(14) ?
N8 H8C . 0.880000 ?
N8 H8D . 0.880000 ?
N9 C27 . 1.329(12) ?
N9 H9A . 0.880000 ?
N9 H9B . 0.880000 ?
N10 C28 . 1.349(12) ?
N10 H10C . 0.880000 ?
N10 H10D . 0.880000 ?
N11 C28 . 1.312(14) ?
N11 H11C . 0.880000 ?
N11 H11D . 0.880000 ?
N12 C28 . 1.317(14) ?
N12 H12C . 0.880000 ?
N12 H12D . 0.880000 ?
N4 C26 . 1.345(13) ?
N4 H4C . 0.880000 ?
N4 H4D . 0.880000 ?
N5 C26 . 1.312(15) ?
N5 H5C . 0.880000 ?
N5 H5D . 0.880000 ?
N6 C26 . 1.286(16) ?
N6 H6C . 0.880000 ?
N6 H6D . 0.880000 ?
C25 N2 . 1.321(15) ?
C25 N1 . 1.341(13) ?
C25 N3 . 1.341(16) ?
N1 H1A . 0.880000 ?
N1 H1B . 0.880000 ?
N2 H2C . 0.880000 ?
N2 H2D . 0.880000 ?
N3 H3C . 0.880000 ?
N3 H3D . 0.880000 ?
O13 C35 . 1.16(2) ?
C29 C30 . 1.390000 ?
C29 C34 . 1.390000 ?
C29 H29 . 0.950000 ?
C30 C31 . 1.390000 ?
C30 H30 . 0.950000 ?
C31 C32 . 1.390000 ?
C31 H31 . 0.950000 ?
C32 C33 . 1.390000 ?
C32 H32 . 0.950000 ?
C33 C34 . 1.390000 ?
C33 H33 . 0.950000 ?
C34 C35 . 1.52(2) ?
C35 C36 . 1.54(3) ?
C36 C37 . 1.54(3) ?
C36 Br1 . 1.96(2) ?
C36 H36 . 1.000000 ?
C37 H37A . 0.980000 ?
C37 H37B . 0.980000 ?
C37 H37C . 0.980000 ?
